data_2017347
loop_
_publ_author_name
'Marriott, Katie E. R.'
'Kilner, Colin A.'
'Halcrow, Malcolm A.'

_publ_section_title
;
 3-(1<i>H</i>-Pyrrol-2-yl)-1<i>H</i>-pyrazole forms an unusual
 hydrogen-bonded two-dimensional (3,4)-connected net
;
_journal_coeditor_code GG3214
_journal_issue 10
_journal_name_full 'Acta Crystallographica Section C'
_journal_page_first o506
_journal_page_last o508
_journal_paper_doi 10.1107/S0108270109034568
_journal_volume 65
_journal_year 2009
_chemical_formula_iupac 'C7 H7 N3'
_chemical_formula_moiety 'C7 H7 N3'
_chemical_formula_sum 'C7 H7 N3'
_chemical_formula_weight 133.16
_chemical_name_systematic
;
3-(1<i>H</i>-Pyrrol-2-yl)-1<i>H</i>-pyrazole
;
_space_group_IT_number 14
_symmetry_cell_setting monoclinic
_symmetry_space_group_name_Hall '-P 2yn'
_symmetry_space_group_name_H-M 'P 1 21/n 1'
_atom_sites_solution_hydrogens geom
_atom_sites_solution_primary direct
_atom_sites_solution_secondary difmap
_audit_creation_method SHELXL97
_cell_angle_alpha 90
_cell_angle_beta 111.119(9)
_cell_angle_gamma 90
_cell_formula_units_Z 8
_cell_length_a 10.442(2)
_cell_length_b 13.004(2)
_cell_length_c 10.8849(19)
_cell_measurement_reflns_used 17932
_cell_measurement_temperature 150(2)
_cell_measurement_theta_max 28.92
_cell_measurement_theta_min 2.32
_cell_volume 1378.8(4)
_computing_cell_refinement 'APEX2 (Bruker, 2004)'
_computing_data_collection 'APEX2 (Bruker, 2004)'
_computing_data_reduction 'SAINT (Bruker, 2004)'
_computing_molecular_graphics 'XSEED (Barbour, 2001)'
_computing_publication_material 'local program'
_computing_structure_refinement 'SHELXL97 (Sheldrick, 2008)'
_computing_structure_solution 'SHELXS97 (Sheldrick, 2008)'
_diffrn_ambient_temperature 150(2)
_diffrn_detector_area_resol_mean '120 microns'
_diffrn_measured_fraction_theta_full 0.991
_diffrn_measured_fraction_theta_max 0.991
_diffrn_measurement_device_type 'Bruker X8 APEX'
_diffrn_measurement_method 'rotation images'
_diffrn_radiation_monochromator graphite
_diffrn_radiation_source 'rotating anode'
_diffrn_radiation_type MoK\a
_diffrn_radiation_wavelength 0.71073
_diffrn_reflns_av_R_equivalents 0.0404
_diffrn_reflns_av_sigmaI/netI 0.0290
_diffrn_reflns_limit_h_max 14
_diffrn_reflns_limit_h_min -14
_diffrn_reflns_limit_k_max 17
_diffrn_reflns_limit_k_min -17
_diffrn_reflns_limit_l_max 14
_diffrn_reflns_limit_l_min -14
_diffrn_reflns_number 17932
_diffrn_reflns_theta_full 28.92
_diffrn_reflns_theta_max 28.92
_diffrn_reflns_theta_min 2.32
_diffrn_standards_decay_% 0
_diffrn_standards_interval_count 0
_diffrn_standards_interval_time 0
_diffrn_standards_number 0
_exptl_absorpt_coefficient_mu 0.083
_exptl_absorpt_correction_T_max 0.925
_exptl_absorpt_correction_T_min 0.795
_exptl_absorpt_correction_type multi-scan
_exptl_absorpt_process_details '(SADABS; Sheldrick, 2002)'
_exptl_crystal_colour 'pale yellow'
_exptl_crystal_density_diffrn 1.283
_exptl_crystal_density_method 'not measured'
_exptl_crystal_description fragment
_exptl_crystal_F_000 560
_exptl_crystal_size_max 0.18
_exptl_crystal_size_mid 0.15
_exptl_crystal_size_min 0.09
_refine_diff_density_max 0.221
_refine_diff_density_min -0.177
_refine_ls_extinction_method none
_refine_ls_goodness_of_fit_ref 1.020
_refine_ls_hydrogen_treatment refall
_refine_ls_matrix_type full
_refine_ls_number_parameters 237
_refine_ls_number_reflns 3601
_refine_ls_number_restraints 0
_refine_ls_restrained_S_all 1.020
_refine_ls_R_factor_all 0.0540
_refine_ls_R_factor_gt 0.0394
_refine_ls_shift/su_max 0.001
_refine_ls_shift/su_mean 0.000
_refine_ls_structure_factor_coef Fsqd
_refine_ls_weighting_details 'calc w = 1/[\s^2^(Fo^2^)+(0.0551P)^2^+0.2494P] where P=(Fo^2^+2Fc^2^)/3'
_refine_ls_weighting_scheme calc
_refine_ls_wR_factor_gt 0.1008
_refine_ls_wR_factor_ref 0.1108
_reflns_number_gt 2789
_reflns_number_total 3601
_reflns_threshold_expression I>2\s(I)
_cod_data_source_file gg3214.cif
_cod_data_source_block I
_cod_original_cell_volume 1378.7(4)
_cod_original_sg_symbol_H-M 'P 21/n'
_cod_database_code 2017347
_cod_database_fobs_code 2017347

loop_
_symmetry_equiv_pos_as_xyz
'x, y, z'
'-x+1/2, y+1/2, -z+1/2'
'-x, -y, -z'
'x-1/2, -y-1/2, z-1/2'

loop_
_atom_site_type_symbol
_atom_site_label
_atom_site_fract_x
_atom_site_fract_y
_atom_site_fract_z
_atom_site_U_iso_or_equiv
_atom_site_adp_type
_atom_site_calc_flag
_atom_site_refinement_flags
_atom_site_occupancy
_atom_site_disorder_assembly
_atom_site_disorder_group
N N1A 0.33632(12) 0.19259(9) 0.56261(11) 0.0434(3) Uani d . 1 . .
H H1A 0.3511(19) 0.1458(15) 0.6271(19) 0.069(6) Uiso d . 1 . .
N N2A 0.22010(11) 0.25217(8) 0.52432(10) 0.0362(2) Uani d . 1 . .
C C3A 0.22918(12) 0.30883(9) 0.42394(11) 0.0314(2) Uani d . 1 . .
C C4A 0.35031(14) 0.28413(11) 0.39908(13) 0.0412(3) Uani d . 1 . .
H H4A 0.3769(16) 0.3152(12) 0.3328(16) 0.052(4) Uiso d . 1 . .
C C5A 0.41629(15) 0.21050(12) 0.49051(14) 0.0466(3) Uani d . 1 . .
H H5A 0.5024(18) 0.1729(13) 0.5072(17) 0.059(5) Uiso d . 1 . .
N N6A 0.00975(10) 0.40392(8) 0.38763(10) 0.0334(2) Uani d . 1 . .
H H6A -0.0179(16) 0.3669(12) 0.4447(15) 0.048(4) Uiso d . 1 . .
C C7A 0.12521(12) 0.38570(9) 0.35650(11) 0.0315(2) Uani d . 1 . .
C C8A 0.12154(14) 0.45528(10) 0.25846(13) 0.0416(3) Uani d . 1 . .
H H8A 0.1909(17) 0.4605(11) 0.2179(15) 0.050(4) Uiso d . 1 . .
C C9A 0.00137(15) 0.51698(11) 0.23154(14) 0.0461(3) Uani d . 1 . .
H H9A -0.0288(17) 0.5726(13) 0.1674(16) 0.060(5) Uiso d . 1 . .
C C10A -0.06594(14) 0.48382(10) 0.31227(13) 0.0393(3) Uani d . 1 . .
H H10A -0.1529(17) 0.5075(12) 0.3198(15) 0.053(4) Uiso d . 1 . .
N N1B -0.03790(10) -0.04424(7) 0.62179(10) 0.0319(2) Uani d . 1 . .
H H1B -0.0668(16) -0.0668(11) 0.5389(15) 0.044(4) Uiso d . 1 . .
N N2B 0.04056(10) 0.04353(7) 0.65025(9) 0.0284(2) Uani d . 1 . .
C C3B 0.08013(10) 0.05347(8) 0.78201(10) 0.0249(2) Uani d . 1 . .
C C4B 0.02943(13) -0.02912(9) 0.83664(12) 0.0339(3) Uani d . 1 . .
H H4B 0.0438(15) -0.0422(11) 0.9313(15) 0.042(4) Uiso d . 1 . .
C C5B -0.04538(13) -0.08947(9) 0.73075(13) 0.0363(3) Uani d . 1 . .
H H5B -0.0974(16) -0.1541(12) 0.7257(15) 0.049(4) Uiso d . 1 . .
N N6B 0.19094(10) 0.22454(7) 0.78617(10) 0.0303(2) Uani d . 1 . .
H H6B 0.1651(15) 0.2314(11) 0.7002(16) 0.041(4) Uiso d . 1 . .
C C7B 0.16455(11) 0.14056(8) 0.85149(10) 0.0258(2) Uani d . 1 . .
C C8B 0.23231(12) 0.15669(10) 0.98512(12) 0.0348(3) Uani d . 1 . .
H H8B 0.2346(15) 0.1082(11) 1.0560(15) 0.046(4) Uiso d . 1 . .
C C9B 0.30167(13) 0.25384(10) 0.99986(13) 0.0392(3) Uani d . 1 . .
H H9B 0.3597(17) 0.2878(12) 1.0816(16) 0.052(4) Uiso d . 1 . .
C C10B 0.27445(13) 0.29310(9) 0.87627(14) 0.0373(3) Uani d . 1 . .
H H10B 0.3049(16) 0.3565(12) 0.8458(15) 0.048(4) Uiso d . 1 . .

loop_
_atom_site_aniso_label
_atom_site_aniso_U_11
_atom_site_aniso_U_22
_atom_site_aniso_U_33
_atom_site_aniso_U_12
_atom_site_aniso_U_13
_atom_site_aniso_U_23
N1A 0.0435(6) 0.0471(6) 0.0378(6) 0.0061(5) 0.0124(5) 0.0013(5)
N2A 0.0344(5) 0.0428(5) 0.0306(5) -0.0019(4) 0.0109(4) 0.0015(4)
C3A 0.0329(6) 0.0353(6) 0.0267(5) -0.0110(4) 0.0114(4) -0.0075(4)
C4A 0.0408(7) 0.0508(7) 0.0374(7) -0.0064(6) 0.0207(6) -0.0084(6)
C5A 0.0425(7) 0.0545(8) 0.0443(7) 0.0049(6) 0.0173(6) -0.0106(6)
N6A 0.0339(5) 0.0365(5) 0.0313(5) -0.0070(4) 0.0135(4) 0.0027(4)
C7A 0.0319(6) 0.0348(5) 0.0285(5) -0.0120(4) 0.0117(4) -0.0039(4)
C8A 0.0406(7) 0.0473(7) 0.0391(7) -0.0138(6) 0.0168(6) 0.0053(5)
C9A 0.0443(7) 0.0451(7) 0.0454(7) -0.0090(6) 0.0120(6) 0.0131(6)
C10A 0.0351(6) 0.0391(6) 0.0409(7) -0.0053(5) 0.0105(5) 0.0037(5)
N1B 0.0339(5) 0.0289(5) 0.0300(5) -0.0029(4) 0.0078(4) -0.0065(4)
N2B 0.0303(5) 0.0265(4) 0.0250(4) -0.0007(3) 0.0056(4) -0.0012(3)
C3B 0.0236(5) 0.0265(5) 0.0242(5) 0.0034(4) 0.0081(4) -0.0011(4)
C4B 0.0438(7) 0.0308(5) 0.0313(6) -0.0028(5) 0.0185(5) -0.0019(4)
C5B 0.0422(7) 0.0287(5) 0.0422(7) -0.0060(5) 0.0202(5) -0.0059(5)
N6B 0.0304(5) 0.0284(5) 0.0309(5) -0.0011(4) 0.0097(4) -0.0003(4)
C7B 0.0244(5) 0.0282(5) 0.0256(5) 0.0010(4) 0.0102(4) -0.0023(4)
C8B 0.0340(6) 0.0437(6) 0.0270(6) -0.0046(5) 0.0114(5) -0.0056(5)
C9B 0.0327(6) 0.0464(7) 0.0375(7) -0.0070(5) 0.0113(5) -0.0171(5)
C10B 0.0324(6) 0.0310(6) 0.0484(7) -0.0052(5) 0.0146(5) -0.0077(5)

loop_
_atom_type_symbol
_atom_type_description
_atom_type_scat_dispersion_real
_atom_type_scat_dispersion_imag
_atom_type_scat_source
C C 0.0033 0.0016 'International Tables Vol C Tables 4.2.6.8 and 6.1.1.4'
H H 0.0000 0.0000 'International Tables Vol C Tables 4.2.6.8 and 6.1.1.4'
N N 0.0061 0.0033 'International Tables Vol C Tables 4.2.6.8 and 6.1.1.4'

loop_
_geom_angle_atom_site_label_1
_geom_angle_atom_site_label_2
_geom_angle_atom_site_label_3
_geom_angle_site_symmetry_1
_geom_angle_site_symmetry_3
_geom_angle
_geom_angle_publ_flag
C5A N1A N2A . . 112.88(12) ?
C5A N1A H1A . . 126.8(12) ?
N2A N1A H1A . . 120.2(12) ?
C3A N2A N1A . . 104.00(10) ?
N2A C3A C4A . . 110.95(11) ?
N2A C3A C7A . . 121.55(10) ?
C4A C3A C7A . . 127.48(11) ?
C5A C4A C3A . . 105.53(12) ?
C5A C4A H4A . . 129.6(10) ?
C3A C4A H4A . . 124.8(10) ?
N1A C5A C4A . . 106.63(12) ?
N1A C5A H5A . . 121.4(10) ?
C4A C5A H5A . . 131.9(10) ?
C10A N6A C7A . . 110.21(10) ?
C10A N6A H6A . . 123.3(10) ?
C7A N6A H6A . . 126.4(10) ?
N6A C7A C8A . . 106.92(11) ?
N6A C7A C3A . . 123.21(10) ?
C8A C7A C3A . . 129.82(11) ?
C7A C8A C9A . . 107.62(12) ?
C7A C8A H8A . . 124.9(9) ?
C9A C8A H8A . . 127.4(9) ?
C10A C9A C8A . . 107.81(12) ?
C10A C9A H9A . . 125.6(10) ?
C8A C9A H9A . . 126.6(10) ?
C9A C10A N6A . . 107.45(12) ?
C9A C10A H10A . . 130.5(9) ?
N6A C10A H10A . . 122.0(9) ?
C5B N1B N2B . . 112.46(10) ?
C5B N1B H1B . . 129.7(10) ?
N2B N1B H1B . . 117.3(10) ?
C3B N2B N1B . . 104.41(9) ?
N2B C3B C4B . . 110.83(9) ?
N2B C3B C7B . . 121.31(9) ?
C4B C3B C7B . . 127.87(10) ?
C5B C4B C3B . . 105.34(10) ?
C5B C4B H4B . . 126.3(8) ?
C3B C4B H4B . . 128.3(8) ?
N1B C5B C4B . . 106.93(10) ?
N1B C5B H5B . . 121.6(9) ?
C4B C5B H5B . . 131.4(9) ?
C10B N6B C7B . . 109.68(10) ?
C10B N6B H6B . . 124.3(10) ?
C7B N6B H6B . . 125.8(9) ?
N6B C7B C8B . . 107.40(10) ?
N6B C7B C3B . . 122.56(9) ?
C8B C7B C3B . . 130.03(10) ?
C7B C8B C9B . . 107.27(11) ?
C7B C8B H8B . . 125.5(9) ?
C9B C8B H8B . . 127.2(9) ?
C10B C9B C8B . . 107.48(10) ?
C10B C9B H9B . . 124.4(9) ?
C8B C9B H9B . . 128.2(9) ?
C9B C10B N6B . . 108.18(11) ?
C9B C10B H10B . . 131.8(9) ?
N6B C10B H10B . . 120.0(9) ?

loop_
_geom_bond_atom_site_label_1
_geom_bond_atom_site_label_2
_geom_bond_site_symmetry_2
_geom_bond_distance
_geom_bond_publ_flag
N1A C5A . 1.3563(19) ?
N1A N2A . 1.3719(16) ?
N1A H1A . 0.90(2) ?
N2A C3A . 1.3491(15) ?
C3A C4A . 1.4222(18) ?
C3A C7A . 1.4637(17) ?
C4A C5A . 1.374(2) ?
C4A H4A . 0.952(17) ?
C5A H5A . 0.981(17) ?
N6A C10A . 1.3820(17) ?
N6A C7A . 1.3852(16) ?
N6A H6A . 0.911(16) ?
C7A C8A . 1.3890(17) ?
C8A C9A . 1.428(2) ?
C8A H8A . 0.977(16) ?
C9A C10A . 1.3773(19) ?
C9A H9A . 0.975(17) ?
C10A H10A . 0.990(16) ?
N1B C5B . 1.3511(16) ?
N1B N2B . 1.3736(13) ?
N1B H1B . 0.892(15) ?
N2B C3B . 1.3481(14) ?
C3B C4B . 1.4193(15) ?
C3B C7B . 1.4666(14) ?
C4B C5B . 1.3805(17) ?
C4B H4B . 1.001(15) ?
C5B H5B . 0.992(16) ?
N6B C10B . 1.3787(15) ?
N6B C7B . 1.3840(14) ?
N6B H6B . 0.880(16) ?
C7B C8B . 1.3851(16) ?
C8B C9B . 1.4361(18) ?
C8B H8B . 0.990(15) ?
C9B C10B . 1.369(2) ?
C9B H9B . 0.982(16) ?
C10B H10B . 0.983(16) ?

loop_
_geom_hbond_atom_site_label_D
_geom_hbond_atom_site_label_H
_geom_hbond_atom_site_label_A
_geom_hbond_site_symmetry_A
_geom_hbond_distance_DH
_geom_hbond_distance_HA
_geom_hbond_distance_DA
_geom_hbond_angle_DHA
N1A H1A XA 4_666 0.90(2) 2.55 3.31 143.5
N6A H6A XB 4_565 0.911(16) 2.68 3.32 127.4
N1B H1B N2B 3_556 0.892(15) 2.193(15) 2.9512(15) 142.5(13)
N6B H6B N2A . 0.880(16) 2.204(16) 2.9952(16) 149.3(13)
